data_4131806
loop_
_publ_author_name
'Hansmann, Max M.'
'Melaimi, Mohand'
'Munz, Dominik'
'Bertrand, Guy'

_publ_section_title
;
 Modular Approach to Kekul\'e Diradicaloids Derived from Cyclic
 (Alkyl)(amino)carbenes.
;
_journal_issue 7
_journal_name_full 'Journal of the American Chemical Society'
_journal_page_first 2546
_journal_page_last 2554
_journal_paper_doi 10.1021/jacs.7b11183
_journal_volume 140
_journal_year 2018
_chemical_formula_moiety '2(F6 Sb), C54 H74 N2'
_chemical_formula_sum 'C54 H74 F12 N2 Sb2'
_chemical_formula_weight 1222.65
_space_group_crystal_system monoclinic
_space_group_IT_number 14
_space_group_name_Hall '-P 2ybc'
_space_group_name_H-M_alt 'P 1 21/c 1'
_atom_sites_solution_hydrogens geom
_audit_creation_date 2017-08-18
_audit_creation_method
;
Olex2 1.2-beta
(compiled 2017.08.10 svn.r3458 for OlexSys, GUI svn.r5375)
;
_cell_angle_alpha 90
_cell_angle_beta 106.598(2)
_cell_angle_gamma 90
_cell_formula_units_Z 2
_cell_length_a 15.2342(9)
_cell_length_b 9.4798(7)
_cell_length_c 23.3954(16)
_cell_measurement_reflns_used 9896
_cell_measurement_temperature 100
_cell_measurement_theta_max 25.71
_cell_measurement_theta_min 2.33
_cell_volume 3237.9(4)
_computing_cell_refinement 'SAINT v8.37A (Bruker, 2015)'
_computing_data_collection 'APEX2 v2014.11-0 (Bruker, 2014)'
_computing_data_reduction 'SAINT v8.37A (Bruker, 2015)'
_computing_molecular_graphics 'Olex2 (Dolomanov et al., 2009)'
_computing_publication_material 'Olex2 (Dolomanov et al., 2009)'
_computing_structure_refinement 'ShelXL (Sheldrick, 2015)'
_computing_structure_solution 'SHELXT (Sheldrick, 2015)'
_diffrn_ambient_temperature 100.0
_diffrn_detector 'Bruker APEX-II CCD'
_diffrn_detector_area_resol_mean 7.9
_diffrn_detector_type 'CCD Area Detector'
_diffrn_measured_fraction_theta_full 1.000
_diffrn_measured_fraction_theta_max 0.999
_diffrn_measurement_device 'Kappa Four-Circle Diffractometer'
_diffrn_measurement_device_type 'Bruker APEX II Ultra'
_diffrn_measurement_method '\w and \f scans'
_diffrn_radiation_monochromator graphite
_diffrn_radiation_probe x-ray
_diffrn_radiation_type MoK\a
_diffrn_radiation_wavelength 0.71073
_diffrn_reflns_av_R_equivalents 0.0297
_diffrn_reflns_av_unetI/netI 0.0242
_diffrn_reflns_Laue_measured_fraction_full 1.000
_diffrn_reflns_Laue_measured_fraction_max 0.999
_diffrn_reflns_limit_h_max 18
_diffrn_reflns_limit_h_min -18
_diffrn_reflns_limit_k_max 11
_diffrn_reflns_limit_k_min -10
_diffrn_reflns_limit_l_max 28
_diffrn_reflns_limit_l_min -28
_diffrn_reflns_number 30082
_diffrn_reflns_point_group_measured_fraction_full 1.000
_diffrn_reflns_point_group_measured_fraction_max 0.999
_diffrn_reflns_theta_full 25.242
_diffrn_reflns_theta_max 25.348
_diffrn_reflns_theta_min 1.395
_diffrn_source 'sealed tube'
_diffrn_source_type fine-focus
_diffrn_standards_number 0
_exptl_absorpt_coefficient_mu 0.900
_exptl_absorpt_correction_T_max 0.2594
_exptl_absorpt_correction_T_min 0.2276
_exptl_absorpt_correction_type multi-scan
_exptl_absorpt_process_details
'SADABS-2016/2 (Bruker,2016/2) was used for absorption correction. wR2(int) was 0.0893 before and 0.0378 after correction. The Ratio of minimum to maximum transmission is 0.8774. The \l/2 correction factor is Not present.'
_exptl_crystal_colour yellow
_exptl_crystal_colour_primary yellow
_exptl_crystal_density_diffrn 1.254
_exptl_crystal_description block
_exptl_crystal_F_000 1244
_exptl_crystal_size_max 0.22
_exptl_crystal_size_mid 0.15
_exptl_crystal_size_min 0.13
_refine_diff_density_max 1.011
_refine_diff_density_min -0.439
_refine_diff_density_rms 0.073
_refine_ls_extinction_method none
_refine_ls_goodness_of_fit_ref 1.049
_refine_ls_hydrogen_treatment constr
_refine_ls_matrix_type full
_refine_ls_number_parameters 338
_refine_ls_number_reflns 5934
_refine_ls_number_restraints 6
_refine_ls_restrained_S_all 1.050
_refine_ls_R_factor_all 0.0554
_refine_ls_R_factor_gt 0.0398
_refine_ls_shift/su_max 0.000
_refine_ls_shift/su_mean 0.000
_refine_ls_structure_factor_coef Fsqd
_refine_ls_weighting_details 'w=1/[\s^2^(Fo^2^)+(0.0396P)^2^+4.2942P] where P=(Fo^2^+2Fc^2^)/3'
_refine_ls_weighting_scheme calc
_refine_ls_wR_factor_gt 0.0924
_refine_ls_wR_factor_ref 0.0998
_reflns_Friedel_coverage 0.000
_reflns_number_gt 4468
_reflns_number_total 5934
_reflns_threshold_expression 'I > 2\s(I)'
_cod_data_source_file 4aEt.cif
_cod_data_source_block gb_mm95_sq
_cod_depositor_comments
;
The following automatic conversions were performed:

data item '_diffrn_radiation_probe' value 'X-ray' was changed to
'x-ray' in accordance with the
/home/saulius/struct/COD-crude-data/automatic-downloads/DataCite-retrospective/ACS/depositions/lib/dictionaries/cif_core.dic
dictionary named 'cif_core.dic' version 2.4.2 last updated on
2011-04-26.

Automatic conversion script
Id: cif_fix_values 6909 2019-04-08 15:41:33Z antanas 
;
_cod_database_code 4131806
_shelx_shelxl_version_number 2014/7
_shelx_space_group_comment
;
The symmetry employed for this shelxl refinement is uniquely defined
by the following loop, which should always be used as a source of
symmetry information in preference to the above space-group names.
They are only intended as comments.
;
_olex2_refinement_description
;
1. Fixed Uiso
 At 1.2 times of:
  All C(H) groups, All C(H,H) groups
 At 1.5 times of:
  All C(H,H,H) groups
2. Restrained distances
 C4-C22A \\sim C4-C22 \\sim C22-C21 \\sim C22A-C21A
 with sigma of 0.01
3. Uiso/Uaniso restraints and constraints
Uanis(C22A) = Uanis(C22)
4. Others
 Sof(C22A)=Sof(H22C)=Sof(H22D)=Sof(C21A)=Sof(H21D)=Sof(H21E)=Sof(H21F)=1-FVAR(1)
 Sof(C22)=Sof(H22A)=Sof(H22B)=Sof(C21)=Sof(H21A)=Sof(H21B)=Sof(H21C)=FVAR(1)
5.a Ternary CH refined with riding coordinates:
 C11(H11), C14(H14)
5.b Secondary CH2 refined with riding coordinates:
 C19(H19A,H19B), C3(H3A,H3B), C22(H22A,H22B), C22A(H22C,H22D)
5.c Aromatic/amide H refined with riding coordinates:
 C27(H27), C26(H26), C8(H8), C9(H9), C7(H7)
5.d Idealised Me refined as rotating group:
 C18(H18A,H18B,H18C), C20(H20A,H20B,H20C), C12(H12A,H12B,H12C), C13(H13A,H13B,
 H13C), C17(H17A,H17B,H17C), C16(H16A,H16B,H16C), C15(H15A,H15B,H15C), C21(H21A,
 H21B,H21C), C21A(H21D,H21E,H21F)
;
_olex2_submission_special_instructions 'No special instructions were received'

loop_
_space_group_symop_operation_xyz
'x, y, z'
'-x, y+1/2, -z+1/2'
'-x, -y, -z'
'x, -y-1/2, z-1/2'

loop_
_atom_site_label
_atom_site_type_symbol
_atom_site_fract_x
_atom_site_fract_y
_atom_site_fract_z
_atom_site_U_iso_or_equiv
_atom_site_adp_type
_atom_site_occupancy
_atom_site_site_symmetry_order
_atom_site_calc_flag
_atom_site_refinement_flags_posn
_atom_site_refinement_flags_occupancy
_atom_site_disorder_assembly
_atom_site_disorder_group
Sb1 Sb 0.24858(2) -0.24615(3) 0.24848(2) 0.04047(10) Uani 1 1 d . . . .
F5 F 0.18158(12) -0.4038(2) 0.21240(8) 0.0391(4) Uani 1 1 d . . . .
F1 F 0.18148(16) -0.1341(2) 0.18549(10) 0.0631(6) Uani 1 1 d . . . .
N1 N 0.14133(15) 0.1570(3) 0.42374(10) 0.0252(5) Uani 1 1 d . . . .
F2 F 0.15961(17) -0.2099(3) 0.28796(11) 0.0715(7) Uani 1 1 d . . . .
F4 F 0.33557(15) -0.2821(3) 0.20835(13) 0.0767(8) Uani 1 1 d . . . .
F3 F 0.31489(16) -0.0896(3) 0.28533(12) 0.0834(8) Uani 1 1 d . . . .
C1 C 0.17976(18) 0.2396(3) 0.39430(13) 0.0260(6) Uani 1 1 d . . . .
F6 F 0.31120(19) -0.3610(3) 0.31206(11) 0.0954(10) Uani 1 1 d . . . .
C5 C 0.18471(19) 0.1138(3) 0.48556(12) 0.0286(7) Uani 1 1 d . . . .
C4 C 0.12638(19) 0.2603(3) 0.33015(13) 0.0282(7) Uani 1 1 d D . . .
C6 C 0.17258(19) 0.1980(3) 0.53207(13) 0.0302(7) Uani 1 1 d . . . .
C2 C 0.04595(19) 0.1084(3) 0.38718(13) 0.0306(7) Uani 1 1 d . . . .
C19 C 0.1169(2) 0.4175(3) 0.31415(13) 0.0316(7) Uani 1 1 d . . . .
H19A H 0.1784 0.4553 0.3166 0.038 Uiso 1 1 calc R . . .
H19B H 0.0789 0.4268 0.2722 0.038 Uiso 1 1 calc R . . .
C10 C 0.2391(2) -0.0076(4) 0.49503(13) 0.0351(7) Uani 1 1 d . . . .
C23 C 0.2657(2) 0.3025(3) 0.42096(14) 0.0310(7) Uani 1 1 d . . . .
C11 C 0.1286(2) 0.3425(4) 0.52390(14) 0.0350(7) Uani 1 1 d . . . .
H11 H 0.1021 0.3597 0.4802 0.042 Uiso 1 1 calc R . . .
C24 C 0.3357(2) 0.3626(3) 0.44218(14) 0.0334(7) Uani 1 1 d . . . .
C3 C 0.0346(2) 0.1884(4) 0.32805(13) 0.0347(7) Uani 1 1 d . . . .
H3A H 0.0171 0.1217 0.2941 0.042 Uiso 1 1 calc R . . .
H3B H -0.0142 0.2602 0.3226 0.042 Uiso 1 1 calc R . . .
C25 C 0.41956(18) 0.4329(3) 0.47110(14) 0.0307(7) Uani 1 1 d . . . .
C27 C 0.5353(2) 0.6030(4) 0.47049(15) 0.0377(8) Uani 1 1 d . . . .
H27 H 0.5598 0.6734 0.4505 0.045 Uiso 1 1 calc R . . .
C26 C 0.4546(2) 0.5361(4) 0.44154(15) 0.0375(8) Uani 1 1 d . . . .
H26 H 0.4230 0.5604 0.4016 0.045 Uiso 1 1 calc R . . .
C8 C 0.2601(2) 0.0255(4) 0.60058(15) 0.0457(9) Uani 1 1 d . . . .
H8 H 0.2837 -0.0075 0.6404 0.055 Uiso 1 1 calc R . . .
C14 C 0.2674(2) -0.0870(4) 0.44621(15) 0.0391(8) Uani 1 1 d . . . .
H14 H 0.2299 -0.0503 0.4067 0.047 Uiso 1 1 calc R . . .
C9 C 0.2747(2) -0.0513(4) 0.55424(15) 0.0430(8) Uani 1 1 d . . . .
H9 H 0.3098 -0.1356 0.5626 0.052 Uiso 1 1 calc R . . .
C18 C 0.0448(2) -0.0504(4) 0.37948(15) 0.0426(8) Uani 1 1 d . . . .
H18A H 0.0870 -0.0770 0.3566 0.064 Uiso 1 1 calc GR . . .
H18B H -0.0173 -0.0812 0.3581 0.064 Uiso 1 1 calc GR . . .
H18C H 0.0639 -0.0957 0.4187 0.064 Uiso 1 1 calc GR . . .
C7 C 0.2119(2) 0.1488(4) 0.58983(14) 0.0409(8) Uani 1 1 d . . . .
H7 H 0.2051 0.2025 0.6226 0.049 Uiso 1 1 calc R . . .
C20 C 0.0750(2) 0.5073(4) 0.35289(15) 0.0423(8) Uani 1 1 d . . . .
H20A H 0.0731 0.6059 0.3400 0.063 Uiso 1 1 calc GR . . .
H20B H 0.1121 0.4997 0.3946 0.063 Uiso 1 1 calc GR . . .
H20C H 0.0126 0.4744 0.3492 0.063 Uiso 1 1 calc GR . . .
C12 C 0.1998(2) 0.4581(4) 0.54924(16) 0.0460(9) Uani 1 1 d . . . .
H12A H 0.2238 0.4467 0.5925 0.069 Uiso 1 1 calc GR . . .
H12B H 0.1709 0.5510 0.5402 0.069 Uiso 1 1 calc GR . . .
H12C H 0.2501 0.4504 0.5311 0.069 Uiso 1 1 calc GR . . .
C13 C 0.0510(2) 0.3542(4) 0.55352(15) 0.0456(9) Uani 1 1 d . . . .
H13A H 0.0030 0.2855 0.5355 0.068 Uiso 1 1 calc GR . . .
H13B H 0.0252 0.4496 0.5477 0.068 Uiso 1 1 calc GR . . .
H13C H 0.0752 0.3350 0.5963 0.068 Uiso 1 1 calc GR . . .
C17 C -0.0235(2) 0.1528(4) 0.41895(14) 0.0410(8) Uani 1 1 d . . . .
H17A H -0.0075 0.1103 0.4588 0.062 Uiso 1 1 calc GR . . .
H17B H -0.0846 0.1211 0.3960 0.062 Uiso 1 1 calc GR . . .
H17C H -0.0232 0.2558 0.4226 0.062 Uiso 1 1 calc GR . . .
C22 C 0.1860(4) 0.1818(6) 0.29633(19) 0.0360(13) Uani 0.766(7) 1 d D P A 1
H22A H 0.2497 0.2172 0.3103 0.043 Uiso 0.766(7) 1 calc R P A 1
H22B H 0.1870 0.0798 0.3057 0.043 Uiso 0.766(7) 1 calc R P A 1
C16 C 0.2500(3) -0.2457(3) 0.44811(18) 0.0493(9) Uani 1 1 d . . . .
H16A H 0.2903 -0.2854 0.4850 0.074 Uiso 1 1 calc GR . . .
H16B H 0.2627 -0.2913 0.4137 0.074 Uiso 1 1 calc GR . . .
H16C H 0.1860 -0.2621 0.4469 0.074 Uiso 1 1 calc GR . . .
C15 C 0.3680(2) -0.0583(4) 0.45182(18) 0.0527(10) Uani 1 1 d . . . .
H15A H 0.3780 0.0437 0.4507 0.079 Uiso 1 1 calc GR . . .
H15B H 0.3846 -0.1035 0.4187 0.079 Uiso 1 1 calc GR . . .
H15C H 0.4062 -0.0966 0.4897 0.079 Uiso 1 1 calc GR . . .
C21 C 0.1499(3) 0.2020(5) 0.22910(17) 0.0454(14) Uani 0.766(7) 1 d D P A 1
H21A H 0.1818 0.1374 0.2091 0.068 Uiso 0.766(7) 1 calc GR P A 1
H21B H 0.1607 0.2995 0.2189 0.068 Uiso 0.766(7) 1 calc GR P A 1
H21C H 0.0841 0.1822 0.2160 0.068 Uiso 0.766(7) 1 calc GR P A 1
C22A C 0.1546(10) 0.182(2) 0.2800(7) 0.0360(13) Uani 0.234(7) 1 d D P A 2
H22C H 0.1577 0.0799 0.2888 0.043 Uiso 0.234(7) 1 calc R P A 2
H22D H 0.1059 0.1965 0.2420 0.043 Uiso 0.234(7) 1 calc R P A 2
C21A C 0.2463(8) 0.2284(15) 0.2711(6) 0.034(4) Uani 0.234(7) 1 d D P A 2
H21D H 0.2588 0.1726 0.2390 0.051 Uiso 0.234(7) 1 calc GR P A 2
H21E H 0.2954 0.2136 0.3081 0.051 Uiso 0.234(7) 1 calc GR P A 2
H21F H 0.2433 0.3286 0.2604 0.051 Uiso 0.234(7) 1 calc GR P A 2

loop_
_atom_site_aniso_label
_atom_site_aniso_U_11
_atom_site_aniso_U_22
_atom_site_aniso_U_33
_atom_site_aniso_U_23
_atom_site_aniso_U_13
_atom_site_aniso_U_12
Sb1 0.03504(14) 0.05240(17) 0.03278(14) -0.00968(11) 0.00779(10) -0.00683(10)
F5 0.0364(9) 0.0445(12) 0.0356(10) 0.0005(9) 0.0089(8) -0.0045(8)
F1 0.0732(15) 0.0520(14) 0.0595(14) 0.0148(11) 0.0115(12) -0.0069(12)
N1 0.0233(11) 0.0287(14) 0.0224(12) -0.0002(11) 0.0043(10) -0.0067(10)
F2 0.0684(15) 0.0981(19) 0.0600(15) -0.0245(14) 0.0373(13) -0.0084(14)
F4 0.0460(12) 0.0962(19) 0.102(2) -0.0430(16) 0.0443(13) -0.0268(13)
F3 0.0623(15) 0.0844(19) 0.100(2) -0.0536(16) 0.0182(14) -0.0272(14)
C1 0.0225(13) 0.0252(16) 0.0308(15) -0.0001(13) 0.0082(12) -0.0019(12)
F6 0.0797(18) 0.114(2) 0.0622(16) 0.0139(16) -0.0286(14) -0.0003(17)
C5 0.0258(14) 0.0337(18) 0.0242(15) 0.0048(13) 0.0038(12) -0.0117(13)
C4 0.0288(15) 0.0302(18) 0.0263(15) 0.0003(13) 0.0092(12) -0.0063(13)
C6 0.0274(15) 0.0356(18) 0.0258(16) 0.0026(14) 0.0049(12) -0.0104(13)
C2 0.0239(14) 0.0383(19) 0.0254(15) 0.0007(14) 0.0005(12) -0.0137(13)
C19 0.0286(15) 0.0356(19) 0.0298(16) 0.0060(14) 0.0073(13) -0.0011(13)
C10 0.0353(17) 0.0337(19) 0.0328(17) 0.0060(14) 0.0039(14) -0.0104(14)
C23 0.0261(15) 0.0321(17) 0.0329(17) 0.0067(14) 0.0054(13) -0.0050(14)
C11 0.0372(17) 0.042(2) 0.0277(16) -0.0013(15) 0.0127(14) -0.0054(15)
C24 0.0282(16) 0.0324(18) 0.0385(18) 0.0063(15) 0.0080(14) -0.0015(14)
C3 0.0345(16) 0.040(2) 0.0244(16) 0.0022(14) 0.0004(13) -0.0151(15)
C25 0.0184(13) 0.0306(18) 0.0408(18) 0.0028(14) 0.0048(13) -0.0025(12)
C27 0.0278(15) 0.0357(19) 0.047(2) 0.0083(16) 0.0070(14) -0.0070(14)
C26 0.0255(15) 0.042(2) 0.0400(18) 0.0099(16) 0.0022(13) -0.0044(14)
C8 0.049(2) 0.052(2) 0.0291(18) 0.0114(17) 0.0006(15) -0.0072(18)
C14 0.0409(18) 0.036(2) 0.0374(18) 0.0030(15) 0.0064(15) 0.0008(15)
C9 0.0432(19) 0.040(2) 0.039(2) 0.0089(17) 0.0022(16) -0.0028(16)
C18 0.0402(18) 0.041(2) 0.0415(19) -0.0002(16) 0.0028(15) -0.0195(16)
C7 0.0459(19) 0.050(2) 0.0261(17) 0.0013(16) 0.0086(15) -0.0098(17)
C20 0.0446(19) 0.040(2) 0.0414(19) 0.0014(16) 0.0110(16) 0.0048(16)
C12 0.058(2) 0.039(2) 0.043(2) -0.0067(17) 0.0189(17) -0.0103(18)
C13 0.050(2) 0.055(2) 0.0357(19) 0.0042(17) 0.0192(16) 0.0032(18)
C17 0.0244(15) 0.065(2) 0.0324(17) -0.0004(17) 0.0058(13) -0.0127(16)
C22 0.045(3) 0.037(2) 0.027(3) 0.007(2) 0.012(2) 0.009(3)
C16 0.061(2) 0.033(2) 0.052(2) 0.0018(17) 0.0123(19) 0.0012(17)
C15 0.046(2) 0.047(2) 0.066(3) 0.006(2) 0.0169(19) 0.0049(18)
C21 0.060(3) 0.051(3) 0.025(2) 0.000(2) 0.011(2) 0.003(2)
C22A 0.045(3) 0.037(2) 0.027(3) 0.007(2) 0.012(2) 0.009(3)
C21A 0.040(8) 0.035(8) 0.034(7) -0.006(6) 0.022(6) -0.002(6)

loop_
_atom_type_symbol
_atom_type_description
_atom_type_scat_dispersion_real
_atom_type_scat_dispersion_imag
_atom_type_scat_source
C C 0.0033 0.0016 'International Tables Vol C Tables 4.2.6.8 and 6.1.1.4'
H H 0.0000 0.0000 'International Tables Vol C Tables 4.2.6.8 and 6.1.1.4'
F F 0.0171 0.0103 'International Tables Vol C Tables 4.2.6.8 and 6.1.1.4'
N N 0.0061 0.0033 'International Tables Vol C Tables 4.2.6.8 and 6.1.1.4'
Sb Sb -0.5866 1.5461 'International Tables Vol C Tables 4.2.6.8 and 6.1.1.4'

loop_
_geom_angle_atom_site_label_1
_geom_angle_atom_site_label_2
_geom_angle_atom_site_label_3
_geom_angle
_geom_angle_site_symmetry_1
_geom_angle_site_symmetry_3
F5 Sb1 F2 89.47(10) . .
F5 Sb1 F6 88.99(11) . .
F1 Sb1 F5 89.61(9) . .
F1 Sb1 F2 88.55(11) . .
F1 Sb1 F6 177.61(11) . .
F4 Sb1 F5 90.07(9) . .
F4 Sb1 F1 90.82(12) . .
F4 Sb1 F2 179.22(10) . .
F4 Sb1 F3 90.54(11) . .
F4 Sb1 F6 91.12(14) . .
F3 Sb1 F5 179.24(10) . .
F3 Sb1 F1 90.83(12) . .
F3 Sb1 F2 89.92(11) . .
F3 Sb1 F6 90.55(13) . .
F6 Sb1 F2 89.50(13) . .
C1 N1 C5 123.5(2) . .
C1 N1 C2 112.8(2) . .
C5 N1 C2 123.7(2) . .
N1 C1 C4 114.5(2) . .
N1 C1 C23 121.7(3) . .
C23 C1 C4 123.8(3) . .
C6 C5 N1 118.9(3) . .
C10 C5 N1 117.8(3) . .
C10 C5 C6 123.2(3) . .
C1 C4 C19 110.9(2) . .
C1 C4 C3 101.6(2) . .
C1 C4 C22 102.6(3) . .
C1 C4 C22A 120.5(8) . .
C19 C4 C3 113.6(3) . .
C19 C4 C22 111.7(3) . .
C19 C4 C22A 107.9(9) . .
C3 C4 C22 115.3(3) . .
C3 C4 C22A 102.1(6) . .
C5 C6 C11 124.6(3) . .
C7 C6 C5 116.5(3) . .
C7 C6 C11 118.5(3) . .
N1 C2 C3 101.4(2) . .
C18 C2 N1 110.0(3) . .
C18 C2 C3 112.8(3) . .
C18 C2 C17 110.4(3) . .
C17 C2 N1 109.0(2) . .
C17 C2 C3 112.8(3) . .
C20 C19 C4 115.3(3) . .
C5 C10 C14 124.6(3) . .
C9 C10 C5 116.4(3) . .
C9 C10 C14 118.8(3) . .
C24 C23 C1 176.2(4) . .
C6 C11 C12 111.0(3) . .
C6 C11 C13 112.3(3) . .
C13 C11 C12 108.9(3) . .
C23 C24 C25 176.7(3) . .
C4 C3 C2 108.7(2) . .
C27 C25 C24 118.5(3) 3_666 .
C27 C25 C26 120.7(3) 3_666 .
C26 C25 C24 120.8(3) . .
C26 C27 C25 119.6(3) . 3_666
C27 C26 C25 119.7(3) . .
C7 C8 C9 120.5(3) . .
C10 C14 C16 112.0(3) . .
C15 C14 C10 109.8(3) . .
C15 C14 C16 110.5(3) . .
C8 C9 C10 121.3(3) . .
C8 C7 C6 121.7(3) . .
C21 C22 C4 112.0(4) . .
C21A C22A C4 115.3(10) . .

loop_
_geom_bond_atom_site_label_1
_geom_bond_atom_site_label_2
_geom_bond_distance
_geom_bond_site_symmetry_2
Sb1 F5 1.8698(18) .
Sb1 F1 1.867(2) .
Sb1 F2 1.877(2) .
Sb1 F4 1.861(2) .
Sb1 F3 1.862(2) .
Sb1 F6 1.870(3) .
N1 C1 1.289(4) .
N1 C5 1.466(4) .
N1 C2 1.531(3) .
C1 C4 1.502(4) .
C1 C23 1.411(4) .
C5 C6 1.404(4) .
C5 C10 1.398(4) .
C4 C19 1.533(4) .
C4 C3 1.543(4) .
C4 C22 1.554(5) .
C4 C22A 1.549(8) .
C6 C11 1.513(5) .
C6 C7 1.393(4) .
C2 C3 1.543(4) .
C2 C18 1.515(5) .
C2 C17 1.515(4) .
C19 C20 1.511(4) .
C10 C14 1.529(5) .
C10 C9 1.398(4) .
C23 C24 1.185(4) .
C11 C12 1.537(5) .
C11 C13 1.536(4) .
C24 C25 1.429(4) .
C25 C27 1.385(4) 3_666
C25 C26 1.389(4) .
C27 C25 1.386(4) 3_666
C27 C26 1.378(4) .
C8 C9 1.376(5) .
C8 C7 1.365(5) .
C14 C16 1.530(5) .
C14 C15 1.525(5) .
C22 C21 1.523(5) .
C22A C21A 1.535(8) .
